data_1546785
loop_
_publ_author_name
'Shi, Xiujuan'
'Yu, Chris Y. Y.'
'Su, Huifang'
'Kwok, Ryan T. K.'
'Jiang, Meijuan'
'He, Zikai'
'Lam, Jacky Wing Yip'
'Tang, Ben Zhong'

_publ_section_title
;
 Red-emissive antibody-AIEgen conjugate for turn-on and wash-free imaging
 of specific cancer cell
;
_journal_name_full 'Chem. Sci.'
_journal_paper_doi 10.1039/C7SC01054K
_journal_year 2017
_chemical_formula_moiety '2(I), C27 H30 N4, 2.2(C2 H6 O S), 0.3(C3 H8 O)'
_chemical_formula_sum 'C32.3 H45.6 I2 N4 O2.5 S2.2'
_chemical_formula_weight 854.26
_space_group_crystal_system triclinic
_space_group_IT_number 2
_space_group_name_Hall '-P 1'
_space_group_name_H-M_alt 'P -1'
_symmetry_space_group_name_Hall '-P 1'
_symmetry_space_group_name_H-M 'P -1'
_atom_sites_solution_hydrogens geom
_atom_sites_solution_primary direct
_audit_creation_date 2016-05-05
_audit_creation_method
;
Olex2 1.2
(compiled 2016.02.19 svn.r3266 for OlexSys, GUI svn.r5155)
;
_audit_update_record
;
2017-03-08 deposited with the CCDC.
2017-08-10 downloaded from the CCDC.
;
_cell_angle_alpha 86.942(3)
_cell_angle_beta 76.463(3)
_cell_angle_gamma 83.026(2)
_cell_formula_units_Z 4
_cell_length_a 12.8533(3)
_cell_length_b 14.3215(4)
_cell_length_c 20.7096(8)
_cell_measurement_reflns_used 15792
_cell_measurement_temperature 100.01(10)
_cell_measurement_theta_max 75.2070
_cell_measurement_theta_min 4.3860
_cell_volume 3677.6(2)
_computing_cell_refinement
;
CrysAlisPro, Agilent Technologies,
Version 1.171.37.35 (release 13-08-2014 CrysAlis171 .NET)
(compiled Aug 13 2014,18:06:01)
;
_computing_data_collection
;
CrysAlisPro, Agilent Technologies,
Version 1.171.37.35 (release 13-08-2014 CrysAlis171 .NET)
(compiled Aug 13 2014,18:06:01)
;
_computing_data_reduction
;
CrysAlisPro, Agilent Technologies,
Version 1.171.37.35 (release 13-08-2014 CrysAlis171 .NET)
(compiled Aug 13 2014,18:06:01)
;
_computing_molecular_graphics 'Olex2 (Dolomanov et al., 2009)'
_computing_publication_material 'Olex2 (Dolomanov et al., 2009)'
_computing_structure_refinement 'ShelXL (Sheldrick, 2015)'
_computing_structure_solution 'ShelXT (Sheldrick, 2015)'
_diffrn_ambient_environment N~2~
_diffrn_ambient_temperature 100.01(10)
_diffrn_detector 'CCD plate'
_diffrn_detector_area_resol_mean 10.3587
_diffrn_detector_type Atlas
_diffrn_measured_fraction_theta_full 0.978
_diffrn_measured_fraction_theta_max 0.977
_diffrn_measurement_details
;
#__ type_ start__ end____ width___ exp.time_
  1 omega  -71.00   36.00   1.0000    3.0000
omega____ theta____ kappa____ phi______ frames
    -      -40.8203   77.0000 -120.0000 107

#__ type_ start__ end____ width___ exp.time_
  2 omega  -70.00   34.00   1.0000    3.0000
omega____ theta____ kappa____ phi______ frames
    -      -40.8203   77.0000    0.0000 104

#__ type_ start__ end____ width___ exp.time_
  3 omega  -69.00   31.00   1.0000    3.0000
omega____ theta____ kappa____ phi______ frames
    -      -40.8203   57.0000  150.0000 100

#__ type_ start__ end____ width___ exp.time_
  4 omega   50.00   91.00   1.0000   10.0000
omega____ theta____ kappa____ phi______ frames
    -      110.5703  -30.0000    0.0000 41

#__ type_ start__ end____ width___ exp.time_
  5 omega   90.00  178.00   1.0000   10.0000
omega____ theta____ kappa____ phi______ frames
    -      110.5703   30.0000   60.0000 88

#__ type_ start__ end____ width___ exp.time_
  6 omega   80.00  178.00   1.0000   10.0000
omega____ theta____ kappa____ phi______ frames
    -      110.5703   30.0000  -30.0000 98

#__ type_ start__ end____ width___ exp.time_
  7 omega   37.00  115.00   1.0000   10.0000
omega____ theta____ kappa____ phi______ frames
    -      110.5703 -111.0000  -60.0000 78

#__ type_ start__ end____ width___ exp.time_
  8 omega   38.00   78.00   1.0000   10.0000
omega____ theta____ kappa____ phi______ frames
    -      110.5703  -30.0000  -60.0000 40

#__ type_ start__ end____ width___ exp.time_
  9 omega   26.00  108.00   1.0000   10.0000
omega____ theta____ kappa____ phi______ frames
    -      110.5703  -94.0000    0.0000 82

#__ type_ start__ end____ width___ exp.time_
 10 omega   37.00  134.00   1.0000   10.0000
omega____ theta____ kappa____ phi______ frames
    -      110.5703  -77.0000  120.0000 97

#__ type_ start__ end____ width___ exp.time_
 11 omega   33.00   90.00   1.0000   10.0000
omega____ theta____ kappa____ phi______ frames
    -      110.5703  -30.0000   60.0000 57

#__ type_ start__ end____ width___ exp.time_
 12 omega   33.00   88.00   1.0000   10.0000
omega____ theta____ kappa____ phi______ frames
    -      110.5703  -30.0000  150.0000 55

#__ type_ start__ end____ width___ exp.time_
 13 omega   28.00  108.00   1.0000   10.0000
omega____ theta____ kappa____ phi______ frames
    -      110.5703  -94.0000   60.0000 80
;
_diffrn_measurement_device 'kappa diffractometer'
_diffrn_measurement_device_type 'SuperNova, Dual, Cu at zero, Atlas'
_diffrn_measurement_method '\w scans'
_diffrn_orient_matrix_UB_11 0.0115056000
_diffrn_orient_matrix_UB_12 -0.0270149000
_diffrn_orient_matrix_UB_13 0.0712041000
_diffrn_orient_matrix_UB_21 -0.1062084000
_diffrn_orient_matrix_UB_22 0.0617250000
_diffrn_orient_matrix_UB_23 0.0280763000
_diffrn_orient_matrix_UB_31 -0.0630850000
_diffrn_orient_matrix_UB_32 -0.0849261000
_diffrn_orient_matrix_UB_33 0.0002809000
_diffrn_radiation_monochromator mirror
_diffrn_radiation_probe x-ray
_diffrn_radiation_type CuK\a
_diffrn_radiation_wavelength 1.54184
_diffrn_reflns_av_R_equivalents 0.0242
_diffrn_reflns_av_unetI/netI 0.0289
_diffrn_reflns_Laue_measured_fraction_full 0.978
_diffrn_reflns_Laue_measured_fraction_max 0.977
_diffrn_reflns_limit_h_max 12
_diffrn_reflns_limit_h_min -15
_diffrn_reflns_limit_k_max 15
_diffrn_reflns_limit_k_min -17
_diffrn_reflns_limit_l_max 23
_diffrn_reflns_limit_l_min -24
_diffrn_reflns_number 20764
_diffrn_reflns_point_group_measured_fraction_full 0.978
_diffrn_reflns_point_group_measured_fraction_max 0.977
_diffrn_reflns_theta_full 66.500
_diffrn_reflns_theta_max 67.000
_diffrn_reflns_theta_min 4.593
_diffrn_source 'sealed X-ray tube'
_diffrn_source_current 0.80
_diffrn_source_power 0.040
_diffrn_source_target Cu
_diffrn_source_type 'SuperNova (Cu) X-ray Source'
_diffrn_source_voltage 50
_exptl_absorpt_coefficient_mu 14.870
_exptl_absorpt_correction_T_max 1.00000
_exptl_absorpt_correction_T_min 0.50211
_exptl_absorpt_correction_type multi-scan
_exptl_absorpt_process_details
;
CrysAlisPro, Agilent Technologies,
Version 1.171.37.35 (release 13-08-2014 CrysAlis171 .NET)
(compiled Aug 13 2014,18:06:01)
Empirical absorption correction using spherical harmonics,
 implemented in SCALE3 ABSPACK scaling algorithm.
;
_exptl_crystal_colour orange
_exptl_crystal_colour_primary orange
_exptl_crystal_density_diffrn 1.543
_exptl_crystal_description block
_exptl_crystal_F_000 1714
_exptl_crystal_size_max 0.28
_exptl_crystal_size_mid 0.25
_exptl_crystal_size_min 0.2
_refine_diff_density_max 1.147
_refine_diff_density_min -0.873
_refine_diff_density_rms 0.110
_refine_ls_extinction_method none
_refine_ls_goodness_of_fit_ref 1.005
_refine_ls_hydrogen_treatment constr
_refine_ls_matrix_type full
_refine_ls_number_parameters 807
_refine_ls_number_reflns 12827
_refine_ls_number_restraints 10
_refine_ls_restrained_S_all 1.012
_refine_ls_R_factor_all 0.0312
_refine_ls_R_factor_gt 0.0305
_refine_ls_shift/su_max 0.002
_refine_ls_shift/su_mean 0.000
_refine_ls_structure_factor_coef Fsqd
_refine_ls_weighting_details 'w=1/[\s^2^(Fo^2^)+(0.0600P)^2^+2.3000P] where P=(Fo^2^+2Fc^2^)/3'
_refine_ls_weighting_scheme calc
_refine_ls_wR_factor_gt 0.0823
_refine_ls_wR_factor_ref 0.0830
_reflns_Friedel_coverage 0.000
_reflns_number_gt 12463
_reflns_number_total 12827
_reflns_threshold_expression 'I > 2\s(I)'
_cod_data_source_file c7sc01054k2.cif
_cod_data_source_block yu6cult
_cod_original_formula_sum 'C32.30 H45.60 I2 N4 O2.50 S2.20'
_cod_database_code 1546785
_chemical_oxdiff_formula 'I2 ph4 N4'
_shelx_space_group_comment
;
The symmetry employed for this shelxl refinement is uniquely defined
by the following loop, which should always be used as a source of
symmetry information in preference to the above space-group names.
They are only intended as comments.
;
_reflns_odcompleteness_completeness 98.71
_reflns_odcompleteness_iscentric 1
_reflns_odcompleteness_theta 68.13
_olex2_refinement_description
;
1. Fixed Uiso
 At 1.2 times of:
  All C(H) groups, All C(H,H) groups
 At 1.5 times of:
  All C(H,H,H) groups
2. Restrained distances
 C12S-C13S = C12S-C11S
 1.52 with sigma of 0.02
 S5A-O5
 1.5 with sigma of 0.02
 S5-O5 = S5A-O5
 1.5 with sigma of 0.02
 C9S-C10S
 2.6 with sigma of 0.03
 C10S-O5
 2.45 with sigma of 0.03
 C9S-O5
 2.45 with sigma of 0.03
 C12S-C11S \\sim C12S-C13S
 with sigma of 0.02
 S5A-C10S \\sim S5A-C9S
 with sigma of 0.02
3. Others
 Fixed Sof: S2(0.9) S2A(0.1) S3(0.65) S3A(0.35) O3(0.65) O3A(0.35) S4(0.5)
 S4A(0.5) O4(0.5) O4A(0.5) S5(0.25) S5A(0.15) O5(0.25) O5A(0.15) C9S(0.4)
 C10S(0.4) O10(0.6) C11S(0.6) C12S(0.6) C13S(0.6)
4.a Secondary CH2 refined with riding coordinates:
 C12(H12A,H12B), C13(H13A,H13B), C15(H15A,H15B), C16(H16A,H16B), C12A(H12C,
 H12D), C13A(H13C,H13D), C15A(H15C,H15D), C16A(H16C,H16D)
4.b Aromatic/amide H refined with riding coordinates:
 C2(H2), C4(H4), C5(H5), C7(H7), C8(H8), C22(H22), C23(H23), C25(H25),
 C26(H26), C28(H28), C29(H29), C31(H31), C32(H32), C2A(H2A), C4A(H4A), C5A(H5A),
  C7A(H7A), C8A(H8A), C22A(H22A), C23A(H23A), C25A(H25A), C26A(H26A),
 C28A(H28A), C29A(H29A), C31A(H31A), C32A(H32A)
4.c Idealised Me refined as rotating group:
 C17(H17A,H17B,H17C), C18(H18A,H18B,H18C), C33(H33A,H33B,H33C), C17A(H17D,H17E,
 H17F), C18A(H18D,H18E,H18F), C33A(H33D,H33E,H33F), C1S(H1SA,H1SB,H1SC),
 C2S(H2SA,H2SB,H2SC)
;
_shelx_shelxl_version_number 2014/7
_olex2_date_sample_data_collection 2016-02-17
_olex2_submission_special_instructions 'No special instructions were received'

loop_
_space_group_symop_operation_xyz
'x, y, z'
'-x, -y, -z'

loop_
_atom_site_label
_atom_site_type_symbol
_atom_site_fract_x
_atom_site_fract_y
_atom_site_fract_z
_atom_site_U_iso_or_equiv
_atom_site_adp_type
_atom_site_occupancy
_atom_site_site_symmetry_order
_atom_site_calc_flag
_atom_site_refinement_flags_posn
_atom_site_refinement_flags_occupancy
_atom_site_disorder_assembly
_atom_site_disorder_group
I1 I 0.53335(2) 0.61553(2) 0.13269(2) 0.01564(6) Uani 1 1 d . . . .
I2 I 0.04556(2) 0.86124(2) 0.10253(2) 0.02098(6) Uani 1 1 d . . . .
I3 I 0.04190(2) 0.38620(2) 0.14633(2) 0.01636(6) Uani 1 1 d . . . .
I4 I 0.58437(2) 0.08792(2) 0.07022(2) 0.01285(6) Uani 1 1 d . . . .
N1 N 0.5373(3) 0.07499(18) 0.35574(13) 0.0258(6) Uani 1 1 d . . . .
N11 N 0.71317(19) 0.36182(16) 0.08791(12) 0.0140(5) Uani 1 1 d . . . .
N14 N 0.74547(19) 0.41354(16) -0.05304(11) 0.0132(5) Uani 1 1 d . . . .
N30 N 0.6261(2) 0.13189(16) 0.81496(12) 0.0153(5) Uani 1 1 d . . . .
C1 C 0.6078(2) 0.21093(18) 0.40429(13) 0.0137(5) Uani 1 1 d . . . .
C2 C 0.6427(2) 0.28601(19) 0.36586(13) 0.0147(5) Uani 1 1 d . . . .
H2 H 0.6662 0.3324 0.3886 0.018 Uiso 1 1 calc R . . .
C3 C 0.6497(2) 0.30665(18) 0.29568(13) 0.0138(5) Uani 1 1 d . . . .
C4 C 0.6018(2) 0.26087(19) 0.25371(13) 0.0157(5) Uani 1 1 d . . . .
H4 H 0.5555 0.2145 0.2722 0.019 Uiso 1 1 calc R . . .
C5 C 0.6200(2) 0.28133(19) 0.18672(14) 0.0156(5) Uani 1 1 d . . . .
H5 H 0.5862 0.2487 0.1600 0.019 Uiso 1 1 calc R . . .
C6 C 0.6875(2) 0.34952(18) 0.15674(13) 0.0126(5) Uani 1 1 d . . . .
C7 C 0.7321(2) 0.39870(18) 0.19843(13) 0.0136(5) Uani 1 1 d . . . .
H7 H 0.7756 0.4471 0.1802 0.016 Uiso 1 1 calc R . . .
C8 C 0.7135(2) 0.37756(18) 0.26584(13) 0.0141(5) Uani 1 1 d . . . .
H8 H 0.7447 0.4120 0.2929 0.017 Uiso 1 1 calc R . . .
C10 C 0.5683(2) 0.13608(19) 0.37699(14) 0.0170(6) Uani 1 1 d . . . .
C12 C 0.6285(2) 0.35603(19) 0.05220(14) 0.0144(5) Uani 1 1 d . . . .
H12A H 0.5797 0.4156 0.0569 0.017 Uiso 1 1 calc R . . .
H12B H 0.5854 0.3045 0.0720 0.017 Uiso 1 1 calc R . . .
C13 C 0.6758(2) 0.33831(19) -0.02059(14) 0.0158(5) Uani 1 1 d . . . .
H13A H 0.6167 0.3367 -0.0436 0.019 Uiso 1 1 calc R . . .
H13B H 0.7196 0.2762 -0.0253 0.019 Uiso 1 1 calc R . . .
C15 C 0.8322(2) 0.4146(2) -0.01511(13) 0.0142(5) Uani 1 1 d . . . .
H15A H 0.8779 0.4647 -0.0342 0.017 Uiso 1 1 calc R . . .
H15B H 0.8784 0.3536 -0.0205 0.017 Uiso 1 1 calc R . . .
C16 C 0.7866(2) 0.43132(19) 0.05857(14) 0.0138(5) Uani 1 1 d . . . .
H16A H 0.8464 0.4271 0.0817 0.017 Uiso 1 1 calc R . . .
H16B H 0.7476 0.4954 0.0645 0.017 Uiso 1 1 calc R . . .
C17 C 0.6808(2) 0.50771(18) -0.05326(14) 0.0152(5) Uani 1 1 d . . . .
H17A H 0.6502 0.5271 -0.0074 0.023 Uiso 1 1 calc GR . . .
H17B H 0.6225 0.5037 -0.0758 0.023 Uiso 1 1 calc GR . . .
H17C H 0.7274 0.5540 -0.0767 0.023 Uiso 1 1 calc GR . . .
C18 C 0.7957(3) 0.3883(2) -0.12360(14) 0.0190(6) Uani 1 1 d . . . .
H18A H 0.8448 0.4344 -0.1441 0.029 Uiso 1 1 calc GR . . .
H18B H 0.7392 0.3884 -0.1482 0.029 Uiso 1 1 calc GR . . .
H18C H 0.8360 0.3255 -0.1247 0.029 Uiso 1 1 calc GR . . .
C21 C 0.6099(2) 0.19890(19) 0.47542(13) 0.0146(5) Uani 1 1 d . . . .
C22 C 0.5467(3) 0.1372(2) 0.51700(14) 0.0196(6) Uani 1 1 d . . . .
H22 H 0.5028 0.1018 0.4990 0.023 Uiso 1 1 calc R . . .
C23 C 0.5466(3) 0.1264(2) 0.58401(14) 0.0209(6) Uani 1 1 d . . . .
H23 H 0.5019 0.0847 0.6113 0.025 Uiso 1 1 calc R . . .
C24 C 0.6116(2) 0.17639(19) 0.61177(13) 0.0150(5) Uani 1 1 d . . . .
C25 C 0.6761(2) 0.2376(2) 0.56972(15) 0.0193(6) Uani 1 1 d . . . .
H25 H 0.7210 0.2723 0.5874 0.023 Uiso 1 1 calc R . . .
C26 C 0.6755(3) 0.2485(2) 0.50284(15) 0.0204(6) Uani 1 1 d . . . .
H26 H 0.7202 0.2902 0.4754 0.024 Uiso 1 1 calc R . . .
C27 C 0.6147(2) 0.16239(18) 0.68270(13) 0.0146(5) Uani 1 1 d . . . .
C28 C 0.5570(3) 0.0963(2) 0.72425(15) 0.0229(6) Uani 1 1 d . . . .
H28 H 0.5126 0.0604 0.7071 0.028 Uiso 1 1 calc R . . .
C29 C 0.5637(2) 0.0829(2) 0.78928(14) 0.0194(6) Uani 1 1 d . . . .
H29 H 0.5235 0.0382 0.8166 0.023 Uiso 1 1 calc R . . .
C31 C 0.6799(3) 0.1966(3) 0.77722(16) 0.0317(8) Uani 1 1 d . . . .
H31 H 0.7221 0.2327 0.7961 0.038 Uiso 1 1 calc R . . .
C32 C 0.6762(3) 0.2127(2) 0.71193(16) 0.0318(8) Uani 1 1 d . . . .
H32 H 0.7164 0.2589 0.6864 0.038 Uiso 1 1 calc R . . .
C33 C 0.6314(3) 0.1173(2) 0.88551(14) 0.0191(6) Uani 1 1 d . . . .
H33A H 0.5920 0.1715 0.9110 0.029 Uiso 1 1 calc GR . . .
H33B H 0.7067 0.1105 0.8888 0.029 Uiso 1 1 calc GR . . .
H33C H 0.5987 0.0602 0.9034 0.029 Uiso 1 1 calc GR . . .
N1A N 0.3189(3) 0.2446(2) 0.40428(14) 0.0311(6) Uani 1 1 d . . . .
N11A N 0.24066(18) 0.12657(16) 0.10318(11) 0.0133(4) Uani 1 1 d . . . .
N14A N 0.24084(19) 0.18567(16) -0.03474(12) 0.0135(5) Uani 1 1 d . . . .
N30A N 0.14848(18) -0.11757(16) 0.83236(12) 0.0140(5) Uani 1 1 d . . . .
C1A C 0.2341(2) 0.0876(2) 0.42818(14) 0.0180(5) Uani 1 1 d . . . .
C2A C 0.2046(2) 0.0447(2) 0.37929(14) 0.0186(6) Uani 1 1 d . . . .
H2A H 0.1695 -0.0100 0.3933 0.022 Uiso 1 1 calc R . . .
C3A C 0.2180(2) 0.0691(2) 0.30923(14) 0.0184(6) Uani 1 1 d . . . .
C4A C 0.2928(3) 0.1263(2) 0.27194(15) 0.0230(6) Uani 1 1 d . . . .
H4A H 0.3404 0.1521 0.2932 0.028 Uiso 1 1 calc R . . .
C5A C 0.2992(2) 0.1463(2) 0.20551(14) 0.0192(6) Uani 1 1 d . . . .
H5A H 0.3507 0.1859 0.1823 0.023 Uiso 1 1 calc R . . .
C6A C 0.2315(2) 0.10964(18) 0.17094(13) 0.0131(5) Uani 1 1 d . . . .
C7A C 0.1578(2) 0.0500(2) 0.20798(14) 0.0180(5) Uani 1 1 d . . . .
H7A H 0.1111 0.0230 0.1867 0.022 Uiso 1 1 calc R . . .
C8A C 0.1525(2) 0.0305(2) 0.27426(15) 0.0195(6) Uani 1 1 d . . . .
H8A H 0.1026 -0.0105 0.2974 0.023 Uiso 1 1 calc R . . .
C10A C 0.2829(3) 0.1740(2) 0.41404(14) 0.0216(6) Uani 1 1 d . . . .
C12A C 0.3033(2) 0.20143(19) 0.07008(13) 0.0138(5) Uani 1 1 d . . . .
H12C H 0.3685 0.2011 0.0879 0.017 Uiso 1 1 calc R . . .
H12D H 0.2598 0.2632 0.0795 0.017 Uiso 1 1 calc R . . .
C13A C 0.3363(2) 0.18834(19) -0.00401(13) 0.0134(5) Uani 1 1 d . . . .
H13C H 0.3845 0.1288 -0.0133 0.016 Uiso 1 1 calc R . . .
H13D H 0.3773 0.2406 -0.0250 0.016 Uiso 1 1 calc R . . .
C15A C 0.1783(2) 0.10811(18) 0.00143(14) 0.0136(5) Uani 1 1 d . . . .
H15C H 0.2227 0.0468 -0.0083 0.016 Uiso 1 1 calc R . . .
H15D H 0.1125 0.1070 -0.0154 0.016 Uiso 1 1 calc R . . .
C16A C 0.1467(2) 0.12032(19) 0.07590(13) 0.0143(5) Uani 1 1 d . . . .
H16C H 0.0960 0.1782 0.0861 0.017 Uiso 1 1 calc R . . .
H16D H 0.1092 0.0663 0.0973 0.017 Uiso 1 1 calc R . . .
C17A C 0.2807(2) 0.1636(2) -0.10671(14) 0.0170(5) Uani 1 1 d . . . .
H17D H 0.3250 0.1025 -0.1111 0.025 Uiso 1 1 calc GR . . .
H17E H 0.3241 0.2125 -0.1294 0.025 Uiso 1 1 calc GR . . .
H17F H 0.2192 0.1612 -0.1268 0.025 Uiso 1 1 calc GR . . .
C18A C 0.1721(2) 0.27881(18) -0.03013(14) 0.0152(5) Uani 1 1 d . . . .
H18D H 0.1091 0.2737 -0.0482 0.023 Uiso 1 1 calc GR . . .
H18E H 0.2140 0.3268 -0.0557 0.023 Uiso 1 1 calc GR . . .
H18F H 0.1483 0.2967 0.0165 0.023 Uiso 1 1 calc GR . . .
C21A C 0.2161(2) 0.05229(19) 0.49819(14) 0.0171(5) Uani 1 1 d . . . .
C22A C 0.2583(3) 0.0949(2) 0.54403(15) 0.0214(6) Uani 1 1 d . . . .
H22A H 0.2973 0.1476 0.5302 0.026 Uiso 1 1 calc R . . .
C23A C 0.2445(3) 0.0621(2) 0.60915(15) 0.0209(6) Uani 1 1 d . . . .
H23A H 0.2748 0.0922 0.6390 0.025 Uiso 1 1 calc R . . .
C24A C 0.1868(2) -0.01473(19) 0.63191(14) 0.0167(5) Uani 1 1 d . . . .
C25A C 0.1436(3) -0.0562(2) 0.58620(16) 0.0263(7) Uani 1 1 d . . . .
H25A H 0.1035 -0.1082 0.6001 0.032 Uiso 1 1 calc R . . .
C26A C 0.1577(3) -0.0234(2) 0.52121(16) 0.0269(7) Uani 1 1 d . . . .
H26A H 0.1269 -0.0532 0.4914 0.032 Uiso 1 1 calc R . . .
C27A C 0.1740(2) -0.05060(19) 0.70141(14) 0.0153(5) Uani 1 1 d . . . .
C28A C 0.2029(3) -0.0014(2) 0.74992(15) 0.0238(6) Uani 1 1 d . . . .
H28A H 0.2321 0.0566 0.7382 0.029 Uiso 1 1 calc R . . .
C29A C 0.1898(3) -0.0355(2) 0.81382(16) 0.0240(6) Uani 1 1 d . . . .
H29A H 0.2103 -0.0008 0.8458 0.029 Uiso 1 1 calc R . . .
C31A C 0.1208(2) -0.1679(2) 0.78746(15) 0.0177(5) Uani 1 1 d . . . .
H31A H 0.0925 -0.2260 0.8007 0.021 Uiso 1 1 calc R . . .
C32A C 0.1328(2) -0.1363(2) 0.72226(15) 0.0185(6) Uani 1 1 d . . . .
H32A H 0.1129 -0.1730 0.6912 0.022 Uiso 1 1 calc R . . .
C33A C 0.1338(2) -0.1498(2) 0.90263(14) 0.0192(6) Uani 1 1 d . . . .
H33D H 0.0808 -0.1052 0.9308 0.029 Uiso 1 1 calc GR . . .
H33E H 0.2027 -0.1536 0.9157 0.029 Uiso 1 1 calc GR . . .
H33F H 0.1080 -0.2121 0.9079 0.029 Uiso 1 1 calc GR . . .
S1 S 0.72824(7) 0.71152(6) 0.29668(4) 0.02991(17) Uani 1 1 d . . . .
O1 O 0.6925(2) 0.80622(16) 0.26894(13) 0.0380(6) Uani 1 1 d . . . .
C1S C 0.6155(3) 0.6452(2) 0.31021(17) 0.0293(7) Uani 1 1 d . . . .
H1SA H 0.5567 0.6747 0.3447 0.044 Uiso 1 1 calc GR . . .
H1SB H 0.6366 0.5808 0.3245 0.044 Uiso 1 1 calc GR . . .
H1SC H 0.5912 0.6437 0.2688 0.044 Uiso 1 1 calc GR . . .
C2S C 0.8103(3) 0.6472(3) 0.2276(2) 0.0380(8) Uani 1 1 d . . . .
H2SA H 0.7702 0.6462 0.1929 0.057 Uiso 1 1 calc GR . . .
H2SB H 0.8299 0.5826 0.2422 0.057 Uiso 1 1 calc GR . . .
H2SC H 0.8758 0.6777 0.2099 0.057 Uiso 1 1 calc GR . . .
S2 S 0.32632(9) 0.48856(6) 0.50933(5) 0.0347(2) Uani 0.9 1 d . P A 1
S2A S 0.2942(10) 0.4347(9) 0.5362(6) 0.053(3) Uiso 0.1 1 d . P A 2
O2 O 0.3037(2) 0.51588(19) 0.58036(15) 0.0424(7) Uani 1 1 d . . . .
C3S C 0.2085(4) 0.4477(5) 0.4964(3) 0.0727(19) Uani 1 1 d . . . .
C4S C 0.4099(4) 0.3798(3) 0.5037(2) 0.0500(11) Uani 1 1 d . . . .
S3 S 0.30396(14) 0.49984(11) 0.27261(12) 0.0381(4) Uani 0.65 1 d . P B 2
S3A S 0.2779(2) 0.4852(2) 0.30550(18) 0.0302(6) Uani 0.35 1 d . P B 1
O3 O 0.2096(4) 0.4887(3) 0.3287(2) 0.0416(10) Uiso 0.65 1 d . P B 2
O3A O 0.2343(6) 0.5787(6) 0.2810(4) 0.0380(16) Uiso 0.35 1 d . P B 1
C5S C 0.3241(4) 0.4015(4) 0.2312(2) 0.0536(12) Uani 1 1 d . . . .
C6S C 0.4167(3) 0.4867(4) 0.3112(2) 0.0484(11) Uani 1 1 d . . . .
S4 S -0.0658(2) 0.3476(2) 0.37118(18) 0.0383(6) Uani 0.5 1 d . P C 2
S4A S -0.0393(2) 0.35066(17) 0.39146(12) 0.0295(5) Uani 0.5 1 d . P C 1
O4 O -0.0830(6) 0.3504(5) 0.4453(3) 0.0535(15) Uiso 0.5 1 d . P C 2
O4A O -0.1192(4) 0.2879(4) 0.3839(3) 0.0362(11) Uiso 0.5 1 d . P C 1
C7S C -0.0455(3) 0.4565(3) 0.33903(19) 0.0392(9) Uani 1 1 d . . . .
C8S C 0.0774(4) 0.2942(3) 0.3410(3) 0.0525(11) Uani 1 1 d . . . .
S5 S 0.0064(4) 0.8052(3) 0.3877(2) 0.0432(9) Uiso 0.25 1 d D P D 2
S5A S 0.0775(7) 0.7666(6) 0.3719(4) 0.0589(19) Uiso 0.15 1 d D P D 2
O5 O 0.1054(11) 0.8503(8) 0.3866(6) 0.046(3) Uiso 0.25 1 d D P D 2
O5A O 0.057(2) 0.8564(15) 0.3978(11) 0.044(5) Uiso 0.15 1 d . P D 2
C9S C 0.0175(16) 0.7785(14) 0.3074(8) 0.088(5) Uiso 0.4 1 d D P D 2
C10S C 0.0467(16) 0.6774(11) 0.4157(9) 0.088(5) Uiso 0.4 1 d D P D 2
O10 O 0.1415(4) 0.6591(3) 0.3839(2) 0.0387(10) Uiso 0.6 1 d . P E 1
C11S C 0.0346(9) 0.7949(7) 0.4241(6) 0.076(3) Uiso 0.6 1 d D P E 1
C12S C 0.0376(7) 0.7056(6) 0.3852(4) 0.0541(19) Uiso 0.6 1 d D P E 1
C13S C 0.0231(10) 0.7234(9) 0.3133(5) 0.077(3) Uiso 0.6 1 d D P E 1

loop_
_atom_site_aniso_label
_atom_site_aniso_U_11
_atom_site_aniso_U_22
_atom_site_aniso_U_33
_atom_site_aniso_U_23
_atom_site_aniso_U_13
_atom_site_aniso_U_12
I1 0.01466(9) 0.01586(10) 0.01670(9) 0.00233(6) -0.00440(7) -0.00251(7)
I2 0.01851(10) 0.01667(10) 0.02979(11) -0.00189(7) -0.00978(8) -0.00103(7)
I3 0.01256(9) 0.01662(10) 0.01820(10) -0.00115(6) 0.00104(7) -0.00358(6)
I4 0.01205(9) 0.01080(9) 0.01480(9) -0.00030(6) -0.00221(6) 0.00045(6)
N1 0.0424(16) 0.0169(13) 0.0201(12) 0.0035(10) -0.0096(11) -0.0088(11)
N11 0.0146(11) 0.0156(11) 0.0132(11) 0.0031(9) -0.0047(9) -0.0048(9)
N14 0.0165(11) 0.0095(11) 0.0140(11) 0.0031(8) -0.0048(9) -0.0017(9)
N30 0.0190(12) 0.0107(11) 0.0146(11) -0.0013(8) -0.0021(9) 0.0013(9)
C1 0.0138(12) 0.0115(12) 0.0149(13) 0.0012(10) -0.0023(10) -0.0001(10)
C2 0.0154(13) 0.0135(12) 0.0149(13) 0.0005(10) -0.0029(10) -0.0013(10)
C3 0.0149(13) 0.0111(12) 0.0144(13) 0.0008(10) -0.0023(10) 0.0002(10)
C4 0.0155(13) 0.0159(13) 0.0154(13) 0.0032(10) -0.0015(10) -0.0065(10)
C5 0.0168(13) 0.0141(12) 0.0176(13) 0.0010(10) -0.0068(10) -0.0038(10)
C6 0.0131(12) 0.0106(12) 0.0127(12) 0.0022(9) -0.0026(10) 0.0026(10)
C7 0.0136(12) 0.0105(12) 0.0176(13) 0.0021(10) -0.0053(10) -0.0023(10)
C8 0.0145(13) 0.0122(12) 0.0157(13) 0.0001(10) -0.0040(10) -0.0017(10)
C10 0.0221(14) 0.0129(13) 0.0155(13) 0.0056(10) -0.0042(11) -0.0025(11)
C12 0.0151(13) 0.0121(12) 0.0178(13) 0.0046(10) -0.0065(10) -0.0050(10)
C13 0.0214(14) 0.0106(12) 0.0173(13) 0.0052(10) -0.0075(11) -0.0057(11)
C15 0.0119(12) 0.0169(13) 0.0140(13) 0.0034(10) -0.0049(10) -0.0005(10)
C16 0.0134(13) 0.0129(12) 0.0166(13) 0.0022(10) -0.0055(10) -0.0046(10)
C17 0.0151(13) 0.0097(12) 0.0196(13) 0.0033(10) -0.0042(10) 0.0017(10)
C18 0.0267(15) 0.0162(13) 0.0134(13) -0.0004(10) -0.0052(11) 0.0019(11)
C21 0.0151(13) 0.0122(12) 0.0153(13) 0.0010(10) -0.0032(10) 0.0019(10)
C22 0.0268(15) 0.0156(13) 0.0178(14) 0.0009(10) -0.0061(11) -0.0071(11)
C23 0.0291(16) 0.0180(14) 0.0164(13) 0.0053(10) -0.0035(11) -0.0113(12)
C24 0.0184(13) 0.0116(12) 0.0133(13) 0.0011(10) -0.0019(10) 0.0012(10)
C25 0.0211(14) 0.0191(14) 0.0192(14) 0.0030(11) -0.0057(11) -0.0080(11)
C26 0.0240(15) 0.0201(14) 0.0175(14) 0.0050(11) -0.0037(11) -0.0089(12)
C27 0.0165(13) 0.0113(12) 0.0136(13) 0.0010(10) -0.0011(10) 0.0033(10)
C28 0.0236(15) 0.0273(15) 0.0204(14) 0.0020(12) -0.0057(12) -0.0125(13)
C29 0.0216(14) 0.0210(14) 0.0156(13) 0.0038(11) -0.0023(11) -0.0077(11)
C31 0.044(2) 0.0380(19) 0.0193(15) 0.0046(13) -0.0091(14) -0.0281(16)
C32 0.050(2) 0.0311(17) 0.0195(15) 0.0055(13) -0.0076(14) -0.0275(16)
C33 0.0247(15) 0.0200(14) 0.0120(13) 0.0007(10) -0.0036(11) -0.0024(11)
N1A 0.0467(18) 0.0257(15) 0.0235(14) 0.0036(11) -0.0099(12) -0.0122(13)
N11A 0.0114(11) 0.0131(11) 0.0148(11) 0.0000(8) -0.0015(9) -0.0027(9)
N14A 0.0143(11) 0.0091(11) 0.0162(11) -0.0015(8) -0.0028(9) 0.0017(9)
N30A 0.0099(11) 0.0134(11) 0.0165(11) 0.0015(9) 0.0001(9) 0.0004(8)
C1A 0.0193(14) 0.0158(13) 0.0173(14) 0.0008(10) -0.0034(11) 0.0020(11)
C2A 0.0212(14) 0.0150(13) 0.0177(14) -0.0006(10) -0.0020(11) 0.0013(11)
C3A 0.0197(14) 0.0155(13) 0.0186(14) -0.0020(11) -0.0037(11) 0.0027(11)
C4A 0.0206(15) 0.0287(16) 0.0206(14) -0.0033(12) -0.0061(12) -0.0033(12)
C5A 0.0162(13) 0.0217(14) 0.0193(14) -0.0002(11) -0.0023(11) -0.0042(11)
C6A 0.0136(13) 0.0103(12) 0.0138(12) -0.0028(9) -0.0018(10) 0.0031(10)
C7A 0.0205(14) 0.0158(13) 0.0179(13) -0.0011(10) -0.0033(11) -0.0047(11)
C8A 0.0218(15) 0.0145(13) 0.0208(14) 0.0002(11) -0.0021(11) -0.0025(11)
C10A 0.0262(15) 0.0230(16) 0.0149(13) 0.0001(11) -0.0051(11) 0.0006(13)
C12A 0.0118(13) 0.0122(12) 0.0175(13) 0.0001(10) -0.0034(10) -0.0019(10)
C13A 0.0093(12) 0.0128(12) 0.0171(13) 0.0025(10) -0.0021(10) 0.0001(9)
C15A 0.0123(12) 0.0098(12) 0.0187(13) 0.0018(10) -0.0038(10) -0.0024(10)
C16A 0.0120(13) 0.0127(12) 0.0176(13) 0.0007(10) -0.0027(10) -0.0014(10)
C17A 0.0210(14) 0.0135(13) 0.0149(13) -0.0006(10) -0.0017(11) -0.0004(11)
C18A 0.0168(13) 0.0092(12) 0.0186(13) -0.0004(10) -0.0048(10) 0.0037(10)
C21A 0.0178(14) 0.0143(13) 0.0171(13) -0.0026(10) -0.0028(11) 0.0051(10)
C22A 0.0255(15) 0.0191(14) 0.0207(14) 0.0032(11) -0.0057(12) -0.0080(12)
C23A 0.0261(15) 0.0195(14) 0.0188(14) 0.0003(11) -0.0074(12) -0.0046(12)
C24A 0.0172(13) 0.0149(13) 0.0165(13) -0.0029(10) -0.0021(10) 0.0021(10)
C25A 0.0397(19) 0.0196(15) 0.0225(15) 0.0026(12) -0.0090(13) -0.0125(13)
C26A 0.0395(19) 0.0255(16) 0.0195(15) -0.0019(12) -0.0097(13) -0.0116(14)
C27A 0.0143(13) 0.0123(12) 0.0167(13) -0.0010(10) -0.0004(10) 0.0027(10)
C28A 0.0382(18) 0.0131(13) 0.0206(15) 0.0008(11) -0.0049(13) -0.0090(12)
C29A 0.0377(18) 0.0147(14) 0.0214(15) -0.0014(11) -0.0079(13) -0.0073(13)
C31A 0.0159(13) 0.0147(13) 0.0236(14) 0.0026(11) -0.0055(11) -0.0051(10)
C32A 0.0187(14) 0.0169(13) 0.0202(14) -0.0010(11) -0.0036(11) -0.0046(11)
C33A 0.0143(13) 0.0237(14) 0.0185(14) 0.0062(11) -0.0027(11) -0.0025(11)
S1 0.0423(5) 0.0226(4) 0.0295(4) -0.0011(3) -0.0143(3) -0.0100(3)
O1 0.0582(18) 0.0153(11) 0.0414(14) -0.0020(10) -0.0105(13) -0.0094(11)
C1S 0.0385(19) 0.0201(15) 0.0315(17) 0.0035(12) -0.0119(14) -0.0068(13)
C2S 0.040(2) 0.0299(18) 0.044(2) -0.0027(15) -0.0097(17) -0.0046(16)
S2 0.0443(6) 0.0187(4) 0.0406(5) -0.0026(4) -0.0097(4) -0.0001(4)
O2 0.0451(16) 0.0303(13) 0.0540(17) -0.0213(12) -0.0179(13) 0.0080(11)
C3S 0.041(3) 0.103(4) 0.080(4) -0.063(3) -0.029(3) 0.026(3)
C4S 0.040(2) 0.047(2) 0.064(3) -0.028(2) -0.019(2) 0.0177(19)
S3 0.0214(7) 0.0379(8) 0.0513(10) 0.0211(8) -0.0052(8) -0.0043(6)
S3A 0.0194(14) 0.0364(14) 0.0321(14) 0.0098(12) 0.0008(12) -0.0097(10)
C5S 0.040(2) 0.080(3) 0.042(2) 0.017(2) -0.0136(19) -0.014(2)
C6S 0.031(2) 0.067(3) 0.052(2) 0.022(2) -0.0184(18) -0.018(2)
S4 0.0215(12) 0.0290(11) 0.066(2) -0.0026(12) -0.0129(11) -0.0002(8)
S4A 0.0314(14) 0.0237(9) 0.0314(12) -0.0011(8) -0.0026(9) -0.0044(9)
C7S 0.044(2) 0.0322(19) 0.0327(18) 0.0011(15) 0.0010(16) 0.0117(16)
C8S 0.042(2) 0.031(2) 0.078(3) 0.006(2) -0.006(2) 0.0056(17)

loop_
_atom_type_symbol
_atom_type_description
_atom_type_scat_dispersion_real
_atom_type_scat_dispersion_imag
_atom_type_scat_source
C C 0.0181 0.0091 'International Tables Vol C Tables 4.2.6.8 and 6.1.1.4'
H H 0.0000 0.0000 'International Tables Vol C Tables 4.2.6.8 and 6.1.1.4'
I I -0.3257 6.8362 'International Tables Vol C Tables 4.2.6.8 and 6.1.1.4'
N N 0.0311 0.0180 'International Tables Vol C Tables 4.2.6.8 and 6.1.1.4'
O O 0.0492 0.0322 'International Tables Vol C Tables 4.2.6.8 and 6.1.1.4'
S S 0.3331 0.5567 'International Tables Vol C Tables 4.2.6.8 and 6.1.1.4'

loop_
_geom_angle_atom_site_label_1
_geom_angle_atom_site_label_2
_geom_angle_atom_site_label_3
_geom_angle
C6 N11 C12 118.1(2)
C6 N11 C16 118.4(2)
C12 N11 C16 113.3(2)
C15 N14 C13 107.0(2)
C17 N14 C13 111.5(2)
C17 N14 C15 111.5(2)
C17 N14 C18 108.1(2)
C18 N14 C13 109.0(2)
C18 N14 C15 109.7(2)
C29 N30 C33 120.3(2)
C31 N30 C29 119.4(3)
C31 N30 C33 120.3(3)
C2 C1 C10 121.1(2)
C2 C1 C21 123.5(2)
C10 C1 C21 115.4(2)
C1 C2 H2 114.8
C1 C2 C3 130.3(2)
C3 C2 H2 114.8
C4 C3 C2 126.5(2)
C4 C3 C8 116.3(2)
C8 C3 C2 117.1(2)
C3 C4 H4 119.1
C5 C4 C3 121.8(2)
C5 C4 H4 119.1
C4 C5 H5 119.2
C4 C5 C6 121.5(2)
C6 C5 H5 119.2
N11 C6 C5 120.1(2)
N11 C6 C7 122.4(2)
C7 C6 C5 117.3(2)
C6 C7 H7 119.6
C8 C7 C6 120.7(2)
C8 C7 H7 119.6
C3 C8 H8 118.9
C7 C8 C3 122.2(2)
C7 C8 H8 118.9
N1 C10 C1 178.9(3)
N11 C12 H12A 109.4
N11 C12 H12B 109.4
N11 C12 C13 111.1(2)
H12A C12 H12B 108.0
C13 C12 H12A 109.4
C13 C12 H12B 109.4
N14 C13 H13A 109.3
N14 C13 H13B 109.3
C12 C13 N14 111.8(2)
C12 C13 H13A 109.3
C12 C13 H13B 109.3
H13A C13 H13B 107.9
N14 C15 H15A 109.1
N14 C15 H15B 109.1
N14 C15 C16 112.6(2)
H15A C15 H15B 107.8
C16 C15 H15A 109.1
C16 C15 H15B 109.1
N11 C16 C15 110.8(2)
N11 C16 H16A 109.5
N11 C16 H16B 109.5
C15 C16 H16A 109.5
C15 C16 H16B 109.5
H16A C16 H16B 108.1
N14 C17 H17A 109.5
N14 C17 H17B 109.5
N14 C17 H17C 109.5
H17A C17 H17B 109.5
H17A C17 H17C 109.5
H17B C17 H17C 109.5
N14 C18 H18A 109.5
N14 C18 H18B 109.5
N14 C18 H18C 109.5
H18A C18 H18B 109.5
H18A C18 H18C 109.5
H18B C18 H18C 109.5
C22 C21 C1 120.9(2)
C22 C21 C26 118.0(3)
C26 C21 C1 121.0(2)
C21 C22 H22 119.3
C23 C22 C21 121.5(3)
C23 C22 H22 119.3
C22 C23 H23 119.7
C22 C23 C24 120.7(3)
C24 C23 H23 119.7
C23 C24 C25 117.8(3)
C23 C24 C27 120.8(2)
C25 C24 C27 121.4(3)
C24 C25 H25 119.3
C26 C25 C24 121.3(3)
C26 C25 H25 119.3
C21 C26 H26 119.7
C25 C26 C21 120.7(3)
C25 C26 H26 119.7
C28 C27 C24 122.2(3)
C32 C27 C24 122.0(3)
C32 C27 C28 115.8(3)
C27 C28 H28 119.5
C29 C28 C27 120.9(3)
C29 C28 H28 119.5
N30 C29 C28 121.1(3)
N30 C29 H29 119.5
C28 C29 H29 119.5
N30 C31 H31 119.0
N30 C31 C32 121.9(3)
C32 C31 H31 119.0
C27 C32 H32 119.6
C31 C32 C27 120.9(3)
C31 C32 H32 119.6
N30 C33 H33A 109.5
N30 C33 H33B 109.5
N30 C33 H33C 109.5
H33A C33 H33B 109.5
H33A C33 H33C 109.5
H33B C33 H33C 109.5
C6A N11A C12A 118.9(2)
C6A N11A C16A 118.6(2)
C16A N11A C12A 111.7(2)
C15A N14A C13A 106.8(2)
C17A N14A C13A 109.1(2)
C17A N14A C15A 109.9(2)
C17A N14A C18A 107.8(2)
C18A N14A C13A 111.6(2)
C18A N14A C15A 111.6(2)
C29A N30A C33A 118.8(2)
C31A N30A C29A 120.0(2)
C31A N30A C33A 121.3(2)
C2A C1A C10A 120.2(3)
C2A C1A C21A 123.8(3)
C10A C1A C21A 115.9(2)
C1A C2A H2A 114.8
C1A C2A C3A 130.4(3)
C3A C2A H2A 114.8
C4A C3A C2A 126.0(3)
C4A C3A C8A 116.2(3)
C8A C3A C2A 117.8(3)
C3A C4A H4A 119.0
C5A C4A C3A 122.0(3)
C5A C4A H4A 119.0
C4A C5A H5A 119.1
C4A C5A C6A 121.7(3)
C6A C5A H5A 119.1
N11A C6A C5A 121.9(2)
N11A C6A C7A 121.5(2)
C5A C6A C7A 116.4(2)
C6A C7A H7A 119.5
C8A C7A C6A 121.1(3)
C8A C7A H7A 119.5
C3A C8A H8A 118.7
C7A C8A C3A 122.5(3)
C7A C8A H8A 118.7
N1A C10A C1A 177.6(4)
N11A C12A H12C 109.4
N11A C12A H12D 109.4
N11A C12A C13A 111.0(2)
H12C C12A H12D 108.0
C13A C12A H12C 109.4
C13A C12A H12D 109.4
N14A C13A H13C 109.1
N14A C13A H13D 109.1
C12A C13A N14A 112.6(2)
C12A C13A H13C 109.1
C12A C13A H13D 109.1
H13C C13A H13D 107.8
N14A C15A H15C 109.1
N14A C15A H15D 109.1
N14A C15A C16A 112.6(2)
H15C C15A H15D 107.8
C16A C15A H15C 109.1
C16A C15A H15D 109.1
N11A C16A C15A 111.5(2)
N11A C16A H16C 109.3
N11A C16A H16D 109.3
C15A C16A H16C 109.3
C15A C16A H16D 109.3
H16C C16A H16D 108.0
N14A C17A H17D 109.5
N14A C17A H17E 109.5
N14A C17A H17F 109.5
H17D C17A H17E 109.5
H17D C17A H17F 109.5
H17E C17A H17F 109.5
N14A C18A H18D 109.5
N14A C18A H18E 109.5
N14A C18A H18F 109.5
H18D C18A H18E 109.5
H18D C18A H18F 109.5
H18E C18A H18F 109.5
C22A C21A C1A 120.3(3)
C26A C21A C1A 122.5(3)
C26A C21A C22A 117.2(3)
C21A C22A H22A 119.3
C23A C22A C21A 121.3(3)
C23A C22A H22A 119.3
C22A C23A H23A 119.4
C22A C23A C24A 121.3(3)
C24A C23A H23A 119.4
C23A C24A C27A 121.0(3)
C25A C24A C23A 117.2(3)
C25A C24A C27A 121.8(3)
C24A C25A H25A 119.3
C26A C25A C24A 121.4(3)
C26A C25A H25A 119.3
C21A C26A H26A 119.2
C25A C26A C21A 121.6(3)
C25A C26A H26A 119.2
C28A C27A C24A 122.0(3)
C28A C27A C32A 116.1(3)
C32A C27A C24A 121.8(3)
C27A C28A H28A 119.4
C29A C28A C27A 121.1(3)
C29A C28A H28A 119.4
N30A C29A C28A 121.2(3)
N30A C29A H29A 119.4
C28A C29A H29A 119.4
N30A C31A H31A 119.6
N30A C31A C32A 120.9(3)
C32A C31A H31A 119.6
C27A C32A H32A 119.6
C31A C32A C27A 120.8(3)
C31A C32A H32A 119.6
N30A C33A H33D 109.5
N30A C33A H33E 109.5
N30A C33A H33F 109.5
H33D C33A H33E 109.5
H33D C33A H33F 109.5
H33E C33A H33F 109.5
O1 S1 C1S 106.29(16)
O1 S1 C2S 106.13(17)
C1S S1 C2S 97.21(18)
S1 C1S H1SA 109.5
S1 C1S H1SB 109.5
S1 C1S H1SC 109.5
H1SA C1S H1SB 109.5
H1SA C1S H1SC 109.5
H1SB C1S H1SC 109.5
S1 C2S H2SA 109.5
S1 C2S H2SB 109.5
S1 C2S H2SC 109.5
H2SA C2S H2SB 109.5
H2SA C2S H2SC 109.5
H2SB C2S H2SC 109.5
O2 S2 C3S 107.4(2)
O2 S2 C4S 106.1(2)
C3S S2 C4S 98.7(2)
O2 S2A C4S 111.9(8)
C3S S2A O2 118.8(8)
C3S S2A C4S 118.9(8)
O3 S3 C5S 105.3(3)
O3 S3 C6S 104.1(3)
C5S S3 C6S 101.6(2)
O3A S3A C5S 108.6(4)
O3A S3A C6S 110.7(4)
C6S S3A C5S 90.7(3)
O4 S4 C7S 108.4(3)
O4 S4 C8S 105.2(4)
C7S S4 C8S 95.8(2)
O4A S4A C7S 111.4(3)
O4A S4A C8S 100.2(3)
C8S S4A C7S 95.9(2)
S5A S5 O5 62.7(6)
S5A S5 O5A 83.2(14)
S5A S5 C9S 72.0(8)
S5A S5 C10S 53.5(7)
O5 S5 C9S 104.4(8)
O5 S5 C10S 101.7(8)
O5A S5 O5 21.0(12)
O5A S5 C9S 117.9(14)
O5A S5 C10S 114.3(13)
C9S S5 C10S 94.9(8)
S5 S5A O5 76.5(8)
S5 S5A O5A 51.2(11)
S5 S5A C9S 73.5(9)
S5 S5A C10S 95.5(10)
O5 S5A O5A 25.6(9)
O5 S5A C9S 111.4(9)
O5 S5A C10S 132.0(10)
O5A S5A C9S 102.8(12)
O5A S5A C10S 121.9(13)
C10S S5A C9S 111.3(10)
S5A O5 S5 40.8(5)
O5A O5 S5 40(2)
O5A O5 S5A 80(2)
S5 O5A S5A 45.6(9)
O5 O5A S5 119(3)
O5 O5A S5A 74(2)
S5A C9S S5 34.5(4)
S5A C10S S5 31.0(5)
O10 C12S C11S 103.1(7)
O10 C12S C13S 109.6(7)
C11S C12S C13S 115.1(8)

loop_
_geom_bond_atom_site_label_1
_geom_bond_atom_site_label_2
_geom_bond_distance
N1 C10 1.152(4)
N11 C6 1.392(4)
N11 C12 1.465(3)
N11 C16 1.465(3)
N14 C13 1.513(3)
N14 C15 1.508(3)
N14 C17 1.496(3)
N14 C18 1.497(4)
N30 C29 1.339(4)
N30 C31 1.332(4)
N30 C33 1.481(3)
C1 C2 1.360(4)
C1 C10 1.435(4)
C1 C21 1.480(4)
C2 H2 0.9500
C2 C3 1.452(4)
C3 C4 1.405(4)
C3 C8 1.408(4)
C4 H4 0.9500
C4 C5 1.374(4)
C5 H5 0.9500
C5 C6 1.408(4)
C6 C7 1.402(4)
C7 H7 0.9500
C7 C8 1.384(4)
C8 H8 0.9500
C12 H12A 0.9900
C12 H12B 0.9900
C12 C13 1.510(4)
C13 H13A 0.9900
C13 H13B 0.9900
C15 H15A 0.9900
C15 H15B 0.9900
C15 C16 1.522(4)
C16 H16A 0.9900
C16 H16B 0.9900
C17 H17A 0.9800
C17 H17B 0.9800
C17 H17C 0.9800
C18 H18A 0.9800
C18 H18B 0.9800
C18 H18C 0.9800
C21 C22 1.395(4)
C21 C26 1.397(4)
C22 H22 0.9500
C22 C23 1.388(4)
C23 H23 0.9500
C23 C24 1.398(4)
C24 C25 1.404(4)
C24 C27 1.481(4)
C25 H25 0.9500
C25 C26 1.387(4)
C26 H26 0.9500
C27 C28 1.404(4)
C27 C32 1.385(4)
C28 H28 0.9500
C28 C29 1.372(4)
C29 H29 0.9500
C31 H31 0.9500
C31 C32 1.370(5)
C32 H32 0.9500
C33 H33A 0.9800
C33 H33B 0.9800
C33 H33C 0.9800
N1A C10A 1.151(4)
N11A C6A 1.391(4)
N11A C12A 1.463(3)
N11A C16A 1.462(3)
N14A C13A 1.513(3)
N14A C15A 1.512(3)
N14A C17A 1.496(3)
N14A C18A 1.503(3)
N30A C29A 1.349(4)
N30A C31A 1.341(4)
N30A C33A 1.479(4)
C1A C2A 1.359(4)
C1A C10A 1.441(4)
C1A C21A 1.485(4)
C2A H2A 0.9500
C2A C3A 1.449(4)
C3A C4A 1.403(4)
C3A C8A 1.407(4)
C4A H4A 0.9500
C4A C5A 1.375(4)
C5A H5A 0.9500
C5A C6A 1.410(4)
C6A C7A 1.415(4)
C7A H7A 0.9500
C7A C8A 1.373(4)
C8A H8A 0.9500
C12A H12C 0.9900
C12A H12D 0.9900
C12A C13A 1.509(4)
C13A H13C 0.9900
C13A H13D 0.9900
C15A H15C 0.9900
C15A H15D 0.9900
C15A C16A 1.514(4)
C16A H16C 0.9900
C16A H16D 0.9900
C17A H17D 0.9800
C17A H17E 0.9800
C17A H17F 0.9800
C18A H18D 0.9800
C18A H18E 0.9800
C18A H18F 0.9800
C21A C22A 1.397(4)
C21A C26A 1.394(4)
C22A H22A 0.9500
C22A C23A 1.383(4)
C23A H23A 0.9500
C23A C24A 1.401(4)
C24A C25A 1.394(4)
C24A C27A 1.481(4)
C25A H25A 0.9500
C25A C26A 1.380(4)
C26A H26A 0.9500
C27A C28A 1.399(4)
C27A C32A 1.402(4)
C28A H28A 0.9500
C28A C29A 1.366(4)
C29A H29A 0.9500
C31A H31A 0.9500
C31A C32A 1.381(4)
C32A H32A 0.9500
C33A H33D 0.9800
C33A H33E 0.9800
C33A H33F 0.9800
S1 O1 1.506(3)
S1 C1S 1.788(3)
S1 C2S 1.791(4)
C1S H1SA 0.9800
C1S H1SB 0.9800
C1S H1SC 0.9800
C2S H2SA 0.9800
C2S H2SB 0.9800
C2S H2SC 0.9800
S2 O2 1.495(3)
S2 C3S 1.770(5)
S2 C4S 1.774(4)
S2A O2 1.550(12)
S2A C3S 1.512(13)
S2A C4S 1.608(13)
S3 O3 1.487(5)
S3 C5S 1.651(6)
S3 C6S 1.798(4)
S3A O3A 1.497(8)
S3A C5S 1.938(6)
S3A C6S 1.818(5)
S4 O4 1.501(7)
S4 C7S 1.689(5)
S4 C8S 1.879(5)
S4A O4A 1.483(6)
S4A C7S 1.822(4)
S4A C8S 1.748(5)
S5 S5A 1.002(10)
S5 O5 1.490(11)
S5 O5A 1.09(2)
S5 C9S 1.696(16)
S5 C10S 1.936(16)
S5A O5 1.362(10)
S5A O5A 1.39(2)
S5A C9S 1.682(14)
S5A C10S 1.563(14)
O5 O5A 0.61(2)
O10 C12S 1.412(10)
C11S C12S 1.540(10)
C12S C13S 1.547(10)

loop_
_geom_torsion_atom_site_label_1
_geom_torsion_atom_site_label_2
_geom_torsion_atom_site_label_3
_geom_torsion_atom_site_label_4
_geom_torsion
N11 C6 C7 C8 -173.2(3)
N11 C12 C13 N14 -57.3(3)
N14 C15 C16 N11 55.4(3)
N30 C31 C32 C27 0.8(6)
C1 C2 C3 C4 13.4(5)
C1 C2 C3 C8 -164.5(3)
C1 C21 C22 C23 -179.0(3)
C1 C21 C26 C25 179.3(3)
C2 C1 C21 C22 161.4(3)
C2 C1 C21 C26 -19.0(4)
C2 C3 C4 C5 -175.1(3)
C2 C3 C8 C7 175.4(2)
C3 C4 C5 C6 -0.2(4)
C4 C3 C8 C7 -2.7(4)
C4 C5 C6 N11 173.4(3)
C4 C5 C6 C7 -2.6(4)
C5 C6 C7 C8 2.6(4)
C6 N11 C12 C13 -161.0(2)
C6 N11 C16 C15 162.5(2)
C6 C7 C8 C3 0.0(4)
C8 C3 C4 C5 2.8(4)
C10 C1 C2 C3 -1.0(5)
C10 C1 C21 C22 -20.0(4)
C10 C1 C21 C26 159.7(3)
C12 N11 C6 C5 39.2(4)
C12 N11 C6 C7 -145.0(3)
C12 N11 C16 C15 -53.0(3)
C13 N14 C15 C16 -56.9(3)
C15 N14 C13 C12 57.6(3)
C16 N11 C6 C5 -178.0(2)
C16 N11 C6 C7 -2.2(4)
C16 N11 C12 C13 54.4(3)
C17 N14 C13 C12 -64.6(3)
C17 N14 C15 C16 65.3(3)
C18 N14 C13 C12 176.1(2)
C18 N14 C15 C16 -175.0(2)
C21 C1 C2 C3 177.5(3)
C21 C22 C23 C24 -1.0(5)
C22 C21 C26 C25 -1.1(4)
C22 C23 C24 C25 0.3(4)
C22 C23 C24 C27 -177.7(3)
C23 C24 C25 C26 0.0(4)
C23 C24 C27 C28 2.7(4)
C23 C24 C27 C32 -178.3(3)
C24 C25 C26 C21 0.4(5)
C24 C27 C28 C29 178.1(3)
C24 C27 C32 C31 -178.3(3)
C25 C24 C27 C28 -175.2(3)
C25 C24 C27 C32 3.8(4)
C26 C21 C22 C23 1.4(4)
C27 C24 C25 C26 178.0(3)
C27 C28 C29 N30 -0.5(5)
C28 C27 C32 C31 0.8(5)
C29 N30 C31 C32 -2.2(6)
C31 N30 C29 C28 2.0(5)
C32 C27 C28 C29 -0.9(5)
C33 N30 C29 C28 179.2(3)
C33 N30 C31 C32 -179.4(3)
N11A C6A C7A C8A 177.2(3)
N11A C12A C13A N14A 57.7(3)
N14A C15A C16A N11A -56.3(3)
N30A C31A C32A C27A -0.2(4)
C1A C2A C3A C4A 20.6(5)
C1A C2A C3A C8A -161.1(3)
C1A C21A C22A C23A -178.7(3)
C1A C21A C26A C25A 178.8(3)
C2A C1A C21A C22A 173.6(3)
C2A C1A C21A C26A -6.3(5)
C2A C3A C4A C5A -179.5(3)
C2A C3A C8A C7A 179.2(3)
C3A C4A C5A C6A -0.5(5)
C4A C3A C8A C7A -2.3(4)
C4A C5A C6A N11A -177.4(3)
C4A C5A C6A C7A -1.0(4)
C5A C6A C7A C8A 0.8(4)
C6A N11A C12A C13A 160.5(2)
C6A N11A C16A C15A -161.0(2)
C6A C7A C8A C3A 0.9(5)
C8A C3A C4A C5A 2.1(4)
C10A C1A C2A C3A 3.2(5)
C10A C1A C21A C22A -8.3(4)
C10A C1A C21A C26A 171.8(3)
C12A N11A C6A C5A -14.8(4)
C12A N11A C6A C7A 169.0(2)
C12A N11A C16A C15A 55.1(3)
C13A N14A C15A C16A 55.1(3)
C15A N14A C13A C12A -56.0(3)
C16A N11A C6A C5A -156.1(3)
C16A N11A C6A C7A 27.7(4)
C16A N11A C12A C13A -55.7(3)
C17A N14A C13A C12A -174.7(2)
C17A N14A C15A C16A 173.3(2)
C18A N14A C13A C12A 66.2(3)
C18A N14A C15A C16A -67.1(3)
C21A C1A C2A C3A -178.8(3)
C21A C22A C23A C24A -0.6(5)
C22A C21A C26A C25A -1.1(5)
C22A C23A C24A C25A -0.3(5)
C22A C23A C24A C27A 178.9(3)
C23A C24A C25A C26A 0.4(5)
C23A C24A C27A C28A 10.5(4)
C23A C24A C27A C32A -169.0(3)
C24A C25A C26A C21A 0.3(6)
C24A C27A C28A C29A 179.6(3)
C24A C27A C32A C31A -179.5(3)
C25A C24A C27A C28A -170.3(3)
C25A C24A C27A C32A 10.1(4)
C26A C21A C22A C23A 1.3(5)
C27A C24A C25A C26A -178.7(3)
C27A C28A C29A N30A -0.1(5)
C28A C27A C32A C31A 1.0(4)
C29A N30A C31A C32A -0.8(4)
C31A N30A C29A C28A 1.0(5)
C32A C27A C28A C29A -0.8(5)
C33A N30A C29A C28A -178.5(3)
C33A N30A C31A C32A 178.7(3)
S5 S5A O5 O5A 9(2)
S5 S5A O5A O5 -169(3)
S5 O5 O5A S5A 9(3)
S5A S5 O5 O5A -167(4)
S5A S5 O5A O5 12(3)
S5A O5 O5A S5 -9(3)
O5 S5 S5A O5A 4.7(14)
O5 S5 S5A C9S -117.5(9)
O5 S5 S5A C10S 131.9(10)
O5 S5 O5A S5A -12(3)
O5 S5 C9S S5A 54.4(7)
O5 S5A O5A S5 169(3)
O5 S5A C9S S5 -67.8(9)
O5 S5A C10S S5 76.8(14)
O5A S5 S5A O5 -4.7(14)
O5A S5 S5A C9S -122.3(14)
O5A S5 S5A C10S 127.1(14)
O5A S5 O5 S5A 167(4)
O5A S5 C9S S5A 71.8(15)
O5A S5A O5 S5 -9(2)
O5A S5A C9S S5 -42.5(12)
O5A S5A C10S S5 47.1(13)
C9S S5 S5A O5 117.5(9)
C9S S5 S5A O5A 122.3(14)
C9S S5 S5A C10S -110.6(10)
C9S S5 O5 S5A -60.5(9)
C9S S5 O5 O5A 133(4)
C9S S5 O5A S5A -65.5(11)
C9S S5 O5A O5 -54(4)
C9S S5A O5 S5 65.9(10)
C9S S5A O5 O5A 74(3)
C9S S5A O5A S5 56.2(12)
C9S S5A O5A O5 -113(3)
C9S S5A C10S S5 -74.4(10)
C10S S5 S5A O5 -131.9(10)
C10S S5 S5A O5A -127.1(14)
C10S S5 S5A C9S 110.6(10)
C10S S5 O5 S5A 37.7(8)
C10S S5 O5 O5A -129(4)
C10S S5 O5A S5A 44.6(10)
C10S S5 O5A O5 56(4)
C10S S5 C9S S5A -49.0(8)
C10S S5A O5 S5 -85.2(15)
C10S S5A O5 O5A -77(3)
C10S S5A O5A S5 -69.2(15)
C10S S5A O5A O5 122(3)
C10S S5A C9S S5 89.6(11)
